data_7036008
loop_
_publ_author_name
'Marchenko, Anatoliy'
'Koidan, Georgyi'
'Hurieva, Anastasiya'
'Vlasenko, Yurii'
'Kostyuk, Aleksandr'
'Biffis, Andrea'

_publ_section_title
;
 Palladium(ii) complexes with chelating N-phosphanyl acyclic
 diaminocarbenes: synthesis, characterization and catalytic performance in
 Suzuki couplings.
;
_journal_issue 5
_journal_name_full 'Dalton transactions (Cambridge, England : 2003)'
_journal_page_first 1967
_journal_page_last 1975
_journal_paper_doi 10.1039/c5dt02250a
_journal_volume 45
_journal_year 2016
_chemical_absolute_configuration ad
_chemical_formula_moiety 'C28 H45 Cl2 F3 N5 P1 Pd1'
_chemical_formula_sum 'C28 H45 Cl2 F3 N5 P Pd'
_chemical_formula_weight 716.97
_space_group_IT_number 19
_symmetry_cell_setting orthorhombic
_symmetry_space_group_name_Hall 'P 2ac 2ab'
_symmetry_space_group_name_H-M 'P 21 21 21'
_atom_sites_solution_hydrogens difmap
_atom_sites_solution_primary direct
_audit_block_doi 10.5517/cc13wwkf
_audit_update_record
;
2014-12-16 deposited with the CCDC.
2015-07-30 downloaded from the CCDC.
;
_cell_angle_alpha 90
_cell_angle_beta 90
_cell_angle_gamma 90
_cell_formula_units_Z 4
_cell_length_a 12.6614(3)
_cell_length_b 15.7007(3)
_cell_length_c 16.8900(4)
_cell_measurement_reflns_used 7996
_cell_measurement_temperature 123
_cell_measurement_theta_max 26
_cell_measurement_theta_min 2
_cell_volume 3357.61(13)
_computing_cell_refinement 'Apex2 (Bruker AXS, 2006)'
_computing_data_collection 'Apex2 (Bruker AXS, 2006)'
_computing_data_reduction 'Apex2 (Bruker AXS, 2006)'
_computing_molecular_graphics 'CAMERON (Watkin et al., 1996)'
_computing_publication_material 'CRYSTALS (Betteridge et al., 2003)'
_computing_structure_refinement 'CRYSTALS (Betteridge et al., 2003)'
_computing_structure_solution 'SIR92 (Altomare et al., 1994)'
_diffrn_ambient_temperature 123
_diffrn_measured_fraction_theta_full 1.000
_diffrn_measured_fraction_theta_max 1.000
_diffrn_measurement_device Area
_diffrn_measurement_device_type 'Bruker Apex2'
_diffrn_measurement_method \w/2\q
_diffrn_radiation_monochromator graphite
_diffrn_radiation_type 'Mo K\a'
_diffrn_radiation_wavelength 0.71073
_diffrn_reflns_av_R_equivalents 0.032
_diffrn_reflns_limit_h_max 14
_diffrn_reflns_limit_h_min -15
_diffrn_reflns_limit_k_max 17
_diffrn_reflns_limit_k_min -19
_diffrn_reflns_limit_l_max 21
_diffrn_reflns_limit_l_min -18
_diffrn_reflns_number 15793
_diffrn_reflns_theta_full 26.431
_diffrn_reflns_theta_max 26.431
_diffrn_reflns_theta_min 1.771
_diffrn_standards_number 0
_exptl_absorpt_coefficient_mu 0.802
_exptl_absorpt_correction_T_max 0.75
_exptl_absorpt_correction_T_min 0.68
_exptl_absorpt_correction_type multi-scan
_exptl_absorpt_process_details 'SADABS (Siemens, 1996)'
_exptl_crystal_colour yellow
_exptl_crystal_density_diffrn 1.418
_exptl_crystal_density_method 'not measured'
_exptl_crystal_description prism
_exptl_crystal_F_000 1480
_exptl_crystal_size_max 0.600
_exptl_crystal_size_mid 0.490
_exptl_crystal_size_min 0.360
_refine_diff_density_max 0.61
_refine_diff_density_min -0.56
_refine_ls_abs_structure_details 'Flack (1983), 2981 Friedel-pairs'
_refine_ls_abs_structure_Flack 0.023(19)
_refine_ls_extinction_coef 2.374
_refine_ls_extinction_method 'Larson (1970), Equation 22'
_refine_ls_goodness_of_fit_ref 1.1110
_refine_ls_hydrogen_treatment noref
_refine_ls_matrix_type full
_refine_ls_number_parameters 362
_refine_ls_number_reflns 6167
_refine_ls_number_restraints 0
_refine_ls_R_factor_all 0.0314
_refine_ls_R_factor_gt 0.0277
_refine_ls_shift/su_max 0.0020539
_refine_ls_shift/su_mean 0.0000407
_refine_ls_structure_factor_coef F
_refine_ls_weighting_details
;
 Method, part 1, Chebychev polynomial, (Watkin, 1994, Prince, 1982) 
 [weight] = 1.0/[A~0~*T~0~(x)+A~1~*T~1~(x) ... +A~n-1~]*T~n-1~(x)] 
 where A~i~ are the Chebychev coefficients listed below and x= Fcalc/Fmax 
 Method = Robust Weighting (Prince, 1982) 
 W = [weight] * [1-(deltaF/6*sigmaF)^2^]^2^ 
 A~i~ are: 
 0.206 -0.678 -0.102 -0.249 
;
_refine_ls_weighting_scheme calc
_refine_ls_wR_factor_all 0.0246
_refine_ls_wR_factor_gt 0.0224
_refine_ls_wR_factor_ref 0.0220
_reflns_limit_h_max 15
_reflns_limit_h_min -15
_reflns_limit_k_max 19
_reflns_limit_k_min 0
_reflns_limit_l_max 21
_reflns_limit_l_min 0
_reflns_number_gt 6368
_reflns_number_total 6840
_reflns_threshold_expression I>2.0\s(I)
_oxford_diffrn_Wilson_B_factor 0.00
_oxford_diffrn_Wilson_scale 0.00
_oxford_refine_ls_r_factor_ref 0.0267
_oxford_refine_ls_scale 0.24945(13)
_oxford_reflns_number_all 6814
_oxford_reflns_threshold_expression_ref I>3.0\s(I)
_cod_data_source_file c5dt02250a2.cif
_cod_data_source_block 1
_cod_depositor_comments
;
The following automatic conversions were performed:

'_symmetry_cell_setting' value 'Orthorhombic' changed to
'orthorhombic' according to
/usr/data/users/saulius/crontab/automatic-downloads/rss-feeds/RSC/lib/dictionaries/cif_core.dic
dictionary named 'cif_core.dic' version 2.4.2 from 2011-04-26.

'_atom_sites_solution_primary' value 'Direct' changed to 'direct'
according to
/usr/data/users/saulius/crontab/automatic-downloads/rss-feeds/RSC/lib/dictionaries/cif_core.dic
dictionary named 'cif_core.dic' version 2.4.2 from 2011-04-26.

Automatic conversion script
Id: cif_fix_values 3271 2015-04-21 07:52:19Z andrius 

 Adding full bibliography for 7036005--7036009.cif.
;
_cod_original_sg_symbol_H-M 'P 21 21 21 '
_cod_original_formula_sum 'C28 H45 Cl2 F3 N5 P1 Pd1'
_cod_database_code 7036008

loop_
_symmetry_equiv_pos_as_xyz
x,y,z
x+1/2,-y+1/2,-z
-x,y+1/2,-z+1/2
-x+1/2,-y,z+1/2

loop_
_atom_site_label
_atom_site_type_symbol
_atom_site_fract_x
_atom_site_fract_y
_atom_site_fract_z
_atom_site_U_iso_or_equiv
_atom_site_occupancy
_atom_site_adp_type
Pd1 Pd 0.618101(16) 0.539128(12) 0.227060(11) 0.0128 1.0000 Uani
Cl1 Cl 0.60402(6) 0.41451(4) 0.30410(4) 0.0201 1.0000 Uani
Cl2 Cl 0.64803(5) 0.44679(4) 0.11570(4) 0.0215 1.0000 Uani
P1 P 0.58528(5) 0.62836(4) 0.32395(4) 0.0132 1.0000 Uani
F1 F 0.70783(16) 1.07673(13) 0.40622(14) 0.0416 1.0000 Uani
F2 F 0.83032(17) 1.07433(12) 0.31978(13) 0.0420 1.0000 Uani
F3 F 0.85457(19) 1.01427(13) 0.43142(13) 0.0486 1.0000 Uani
N1 N 0.62878(19) 0.70820(12) 0.26226(12) 0.0144 1.0000 Uani
N2 N 0.64685(18) 0.70095(14) 0.12183(13) 0.0147 1.0000 Uani
N3 N 0.9311(3) 0.6829(3) 0.1628(2) 0.0599 1.0000 Uani
N4 N -0.0493(3) 0.2859(3) 0.1452(2) 0.0588 1.0000 Uani
N5 N 0.0552(3) 0.4851(2) 0.33981(19) 0.0457 1.0000 Uani
C1 C 0.6361(2) 0.66362(16) 0.19110(16) 0.0149 1.0000 Uani
C2 C 0.7737(2) 0.80869(17) 0.28404(17) 0.0185 1.0000 Uani
C3 C 0.8107(2) 0.88533(19) 0.31264(18) 0.0215 1.0000 Uani
C4 C 0.7402(2) 0.94529(17) 0.34265(16) 0.0183 1.0000 Uani
C5 C 0.6327(2) 0.92909(17) 0.34278(15) 0.0182 1.0000 Uani
C6 C 0.5951(2) 0.85197(16) 0.31429(15) 0.0151 1.0000 Uani
C7 C 0.6660(2) 0.79209(17) 0.28540(16) 0.0145 1.0000 Uani
C8 C 0.6704(2) 0.62194(19) 0.41302(17) 0.0201 1.0000 Uani
C9 C 0.6236(3) 0.55349(18) 0.46869(15) 0.0237 1.0000 Uani
C10 C 0.6829(3) 0.7059(2) 0.45932(18) 0.0253 1.0000 Uani
C11 C 0.7803(2) 0.5914(2) 0.38455(19) 0.0245 1.0000 Uani
C12 C 0.4415(2) 0.64476(18) 0.34518(17) 0.0188 1.0000 Uani
C13 C 0.4167(3) 0.70415(19) 0.41486(19) 0.0256 1.0000 Uani
C14 C 0.3933(2) 0.55596(17) 0.36176(17) 0.0235 1.0000 Uani
C15 C 0.3921(2) 0.67974(16) 0.26853(19) 0.0224 1.0000 Uani
C16 C 0.6321(2) 0.79558(16) 0.11081(15) 0.0181 1.0000 Uani
C17 C 0.7365(3) 0.84277(19) 0.09730(19) 0.0243 1.0000 Uani
C18 C 0.5504(3) 0.8157(2) 0.04791(18) 0.0243 1.0000 Uani
C19 C 0.6633(2) 0.64398(19) 0.05167(16) 0.0201 1.0000 Uani
C20 C 0.7450(3) 0.6783(2) -0.00591(19) 0.0276 1.0000 Uani
C21 C 0.5602(3) 0.6197(2) 0.01154(19) 0.0301 1.0000 Uani
C22 C 0.7826(2) 1.0275(2) 0.37492(19) 0.0266 1.0000 Uani
C23 C 0.9229(3) 0.6115(3) 0.1686(2) 0.0413 1.0000 Uani
C24 C 0.9125(3) 0.5201(3) 0.1755(2) 0.0447 1.0000 Uani
C25 C -0.0867(3) 0.2965(3) 0.2052(2) 0.0422 1.0000 Uani
C26 C -0.1328(3) 0.3124(2) 0.2824(3) 0.0509 1.0000 Uani
C27 C 0.0645(2) 0.5337(3) 0.38905(18) 0.0320 1.0000 Uani
C28 C 0.0751(3) 0.5953(3) 0.4525(2) 0.0431 1.0000 Uani
H21 H 0.8205 0.7664 0.2637 0.0221 1.0000 Uiso
H31 H 0.8844 0.8982 0.3134 0.0261 1.0000 Uiso
H51 H 0.5854 0.9701 0.3637 0.0238 1.0000 Uiso
H61 H 0.5211 0.8403 0.3157 0.0192 1.0000 Uiso
H91 H 0.6143 0.5016 0.4395 0.0382 1.0000 Uiso
H92 H 0.6717 0.5426 0.5115 0.0382 1.0000 Uiso
H93 H 0.5564 0.5714 0.4898 0.0377 1.0000 Uiso
H101 H 0.6138 0.7281 0.4723 0.0389 1.0000 Uiso
H102 H 0.7223 0.6928 0.5066 0.0384 1.0000 Uiso
H103 H 0.7217 0.7475 0.4270 0.0388 1.0000 Uiso
H111 H 0.8099 0.6320 0.3477 0.0379 1.0000 Uiso
H112 H 0.8267 0.5875 0.4302 0.0380 1.0000 Uiso
H113 H 0.7755 0.5364 0.3577 0.0382 1.0000 Uiso
H131 H 0.3416 0.7080 0.4191 0.0385 1.0000 Uiso
H132 H 0.4463 0.6821 0.4644 0.0381 1.0000 Uiso
H133 H 0.4446 0.7603 0.4044 0.0379 1.0000 Uiso
H141 H 0.4104 0.5161 0.3206 0.0381 1.0000 Uiso
H142 H 0.4209 0.5338 0.4125 0.0384 1.0000 Uiso
H143 H 0.3179 0.5621 0.3656 0.0377 1.0000 Uiso
H151 H 0.3169 0.6804 0.2740 0.0340 1.0000 Uiso
H152 H 0.4153 0.7369 0.2568 0.0342 1.0000 Uiso
H153 H 0.4113 0.6449 0.2227 0.0341 1.0000 Uiso
H161 H 0.6039 0.8166 0.1617 0.0223 1.0000 Uiso
H171 H 0.7569 0.8393 0.0421 0.0368 1.0000 Uiso
H172 H 0.7276 0.9021 0.1114 0.0369 1.0000 Uiso
H173 H 0.7908 0.8206 0.1308 0.0370 1.0000 Uiso
H181 H 0.4854 0.7835 0.0555 0.0359 1.0000 Uiso
H182 H 0.5316 0.8756 0.0482 0.0360 1.0000 Uiso
H183 H 0.5774 0.8028 -0.0039 0.0354 1.0000 Uiso
H191 H 0.6941 0.5913 0.0729 0.0260 1.0000 Uiso
H201 H 0.7606 0.6365 -0.0467 0.0416 1.0000 Uiso
H202 H 0.7208 0.7290 -0.0305 0.0406 1.0000 Uiso
H203 H 0.8110 0.6905 0.0206 0.0412 1.0000 Uiso
H211 H 0.5058 0.6053 0.0505 0.0459 1.0000 Uiso
H212 H 0.5328 0.6654 -0.0196 0.0467 1.0000 Uiso
H213 H 0.5713 0.5716 -0.0226 0.0460 1.0000 Uiso
H241 H 0.9534 0.4908 0.1344 0.0664 1.0000 Uiso
H242 H 0.9412 0.5017 0.2263 0.0663 1.0000 Uiso
H243 H 0.8406 0.5039 0.1712 0.0667 1.0000 Uiso
H261 H -0.1998 0.3405 0.2799 0.0759 1.0000 Uiso
H262 H -0.0853 0.3474 0.3136 0.0760 1.0000 Uiso
H263 H -0.1431 0.2598 0.3112 0.0761 1.0000 Uiso
H281 H 0.0675 0.6512 0.4295 0.0641 1.0000 Uiso
H282 H 0.0218 0.5836 0.4922 0.0638 1.0000 Uiso
H283 H 0.1453 0.5890 0.4767 0.0642 1.0000 Uiso

loop_
_atom_site_aniso_label
_atom_site_aniso_U_11
_atom_site_aniso_U_22
_atom_site_aniso_U_33
_atom_site_aniso_U_23
_atom_site_aniso_U_13
_atom_site_aniso_U_12
Pd1 0.01442(8) 0.01155(8) 0.01254(8) -0.00111(9) 0.00091(8) -0.00036(8)
Cl1 0.0278(4) 0.0137(3) 0.0188(3) 0.0021(2) -0.0023(3) -0.0015(3)
Cl2 0.0282(4) 0.0155(3) 0.0210(3) -0.0051(3) 0.0081(3) -0.0032(3)
P1 0.0154(3) 0.0122(3) 0.0119(3) -0.0004(3) 0.0003(3) 0.0002(3)
F1 0.0375(12) 0.0319(11) 0.0552(14) -0.0277(10) 0.0043(10) -0.0051(9)
F2 0.0487(12) 0.0243(10) 0.0531(13) -0.0029(10) 0.0063(11) -0.0169(9)
F3 0.0563(15) 0.0357(12) 0.0538(13) -0.0121(10) -0.0320(11) -0.0030(10)
N1 0.0173(11) 0.0132(10) 0.0128(10) 0.0005(9) 0.0012(10) -0.0025(9)
N2 0.0187(12) 0.0132(10) 0.0122(10) -0.0021(9) 0.0001(9) -0.0004(9)
N3 0.055(2) 0.062(3) 0.063(3) -0.012(2) -0.0062(19) 0.032(2)
N4 0.054(2) 0.072(3) 0.050(2) -0.018(2) -0.0078(19) -0.005(2)
N5 0.048(2) 0.056(2) 0.0327(16) -0.0052(16) 0.0035(15) 0.0024(16)
C1 0.0102(14) 0.0162(12) 0.0182(12) 0.0007(11) 0.0007(10) 0.0000(10)
C2 0.0192(14) 0.0183(13) 0.0179(14) -0.0033(11) 0.0023(12) 0.0001(10)
C3 0.0187(14) 0.0235(15) 0.0223(15) -0.0002(13) 0.0002(12) -0.0045(12)
C4 0.0248(14) 0.0156(14) 0.0145(13) -0.0009(11) -0.0009(11) -0.0062(11)
C5 0.0222(15) 0.0198(13) 0.0126(12) -0.0005(10) -0.0008(11) 0.0012(12)
C6 0.0153(14) 0.0168(12) 0.0133(12) 0.0018(10) -0.0027(10) -0.0008(10)
C7 0.0194(13) 0.0131(12) 0.0111(13) 0.0004(10) -0.0009(11) -0.0019(10)
C8 0.0250(16) 0.0182(14) 0.0170(14) -0.0022(12) -0.0046(12) -0.0011(12)
C9 0.0307(15) 0.0236(15) 0.0169(12) 0.0024(11) -0.0045(13) 0.0009(15)
C10 0.0377(19) 0.0216(15) 0.0167(14) -0.0023(12) -0.0075(13) -0.0014(14)
C11 0.0222(16) 0.0280(16) 0.0235(16) 0.0004(13) -0.0063(13) -0.0007(13)
C12 0.0123(13) 0.0206(15) 0.0234(15) 0.0009(12) 0.0036(11) 0.0024(11)
C13 0.0287(17) 0.0214(15) 0.0268(16) -0.0005(13) 0.0105(13) 0.0016(13)
C14 0.0175(14) 0.0203(14) 0.0328(15) -0.0002(12) 0.0078(13) -0.0022(12)
C15 0.0157(13) 0.0247(13) 0.0268(14) 0.0014(13) -0.0004(15) 0.0012(11)
C16 0.0263(17) 0.0131(12) 0.0149(12) -0.0005(10) 0.0005(12) 0.0040(12)
C17 0.0307(17) 0.0168(15) 0.0254(16) 0.0012(13) 0.0015(13) -0.0035(12)
C18 0.0301(17) 0.0228(16) 0.0200(15) 0.0024(13) -0.0001(13) 0.0067(13)
C19 0.0286(16) 0.0190(15) 0.0129(13) -0.0036(11) 0.0055(12) 0.0028(12)
C20 0.0351(19) 0.0280(17) 0.0198(16) 0.0027(13) 0.0105(14) 0.0036(14)
C21 0.042(2) 0.0263(17) 0.0224(16) -0.0036(14) -0.0054(14) -0.0065(15)
C22 0.0256(15) 0.0255(17) 0.0288(15) -0.0040(14) -0.0060(12) -0.0003(13)
C23 0.0269(18) 0.061(3) 0.036(2) -0.013(2) -0.0053(16) 0.0197(18)
C24 0.0277(18) 0.056(2) 0.050(2) -0.0156(19) -0.0066(16) 0.0036(16)
C25 0.035(2) 0.044(2) 0.048(3) -0.0124(18) -0.0099(17) -0.0032(16)
C26 0.040(2) 0.051(2) 0.061(3) -0.015(2) 0.010(2) -0.0068(18)
C27 0.0284(17) 0.0424(19) 0.0252(16) 0.0023(18) 0.0016(12) -0.0001(17)
C28 0.053(2) 0.043(2) 0.034(2) -0.0014(17) -0.0038(18) -0.0147(18)

loop_
_atom_type_symbol
_atom_type_scat_dispersion_real
_atom_type_scat_dispersion_imag
_atom_type_scat_Cromer_Mann_a1
_atom_type_scat_Cromer_Mann_b1
_atom_type_scat_Cromer_Mann_a2
_atom_type_scat_Cromer_Mann_b2
_atom_type_scat_Cromer_Mann_a3
_atom_type_scat_Cromer_Mann_b3
_atom_type_scat_Cromer_Mann_a4
_atom_type_scat_Cromer_Mann_b4
_atom_type_scat_Cromer_Mann_c
_atom_type_scat_source
C 0.0033 0.0016 2.3100 20.8439 1.0200 10.2075 1.5886 0.5687 0.8650 51.6512 0.2156 'International Tables Vol C 4.2.6.8 and 6.1.1.4'
H 0.0000 0.0000 0.4930 10.5109 0.3229 26.1257 0.1402 3.1424 0.0408 57.7998 0.0030 'International Tables Vol C 4.2.6.8 and 6.1.1.4'
N 0.0061 0.0033 12.2126 0.0057 3.1322 9.8933 2.0125 28.9975 1.1663 0.5826 -11.5290 'International Tables Vol C 4.2.6.8 and 6.1.1.4'
F 0.0171 0.0103 3.5392 10.2825 2.6412 4.2944 1.5170 0.2615 1.0243 26.1476 0.2776 'International Tables Vol C 4.2.6.8 and 6.1.1.4'
P 0.1023 0.0942 6.4345 1.9067 4.1791 27.1570 1.7800 0.5260 1.4908 68.1645 1.1149 'International Tables Vol C 4.2.6.8 and 6.1.1.4'
Cl 0.1484 0.1585 11.4604 0.0104 7.1964 1.1662 6.2556 18.5194 1.6455 47.7784 -9.5574 'International Tables Vol C 4.2.6.8 and 6.1.1.4'
Pd -0.9988 1.0072 19.3319 0.6987 15.5017 7.9893 5.2954 25.2052 0.6058 76.8986 5.2659 'International Tables Vol C 4.2.6.8 and 6.1.1.4'

loop_
_geom_angle_atom_site_label_1
_geom_angle_atom_site_label_2
_geom_angle_atom_site_label_3
_geom_angle
_geom_angle_publ_flag
Cl1 Pd1 Cl2 86.74(2) yes
Cl1 Pd1 P1 95.97(3) yes
Cl2 Pd1 P1 176.56(3) yes
Cl1 Pd1 C1 163.58(8) yes
Cl2 Pd1 C1 108.91(8) yes
P1 Pd1 C1 68.59(8) yes
Pd1 P1 N1 87.30(7) yes
Pd1 P1 C8 117.41(10) yes
N1 P1 C8 110.17(12) yes
Pd1 P1 C12 114.49(10) yes
N1 P1 C12 109.08(12) yes
C8 P1 C12 114.68(13) yes
P1 N1 C1 100.24(15) yes
P1 N1 C7 126.98(17) yes
C1 N1 C7 131.7(2) yes
C1 N2 C16 122.4(2) yes
C1 N2 C19 116.8(2) yes
C16 N2 C19 120.5(2) yes
N1 C1 N2 123.4(2) yes
N1 C1 Pd1 102.41(16) yes
N2 C1 Pd1 134.1(2) yes
C3 C2 C7 119.4(3) yes
C3 C2 H21 121.6 no
C7 C2 H21 119.0 no
C2 C3 C4 120.0(3) yes
C2 C3 H31 121.4 no
C4 C3 H31 118.6 no
C3 C4 C5 120.4(2) yes
C3 C4 C22 119.0(3) yes
C5 C4 C22 120.6(3) yes
C4 C5 C6 119.8(2) yes
C4 C5 H51 119.8 no
C6 C5 H51 120.4 no
C5 C6 C7 119.4(2) yes
C5 C6 H61 119.8 no
C7 C6 H61 120.8 no
N1 C7 C6 119.9(2) yes
N1 C7 C2 119.0(2) yes
C6 C7 C2 120.9(2) yes
P1 C8 C9 108.0(2) yes
P1 C8 C10 115.1(2) yes
C9 C8 C10 109.0(2) yes
P1 C8 C11 106.70(19) yes
C9 C8 C11 108.5(2) yes
C10 C8 C11 109.4(3) yes
C8 C9 H91 109.0 no
C8 C9 H92 109.8 no
H91 C9 H92 108.3 no
C8 C9 H93 111.2 no
H91 C9 H93 109.2 no
H92 C9 H93 109.4 no
C8 C10 H101 109.4 no
C8 C10 H102 106.9 no
H101 C10 H102 111.0 no
C8 C10 H103 109.7 no
H101 C10 H103 109.8 no
H102 C10 H103 109.9 no
C8 C11 H111 110.1 no
C8 C11 H112 108.5 no
H111 C11 H112 108.5 no
C8 C11 H113 111.3 no
H111 C11 H113 107.9 no
H112 C11 H113 110.5 no
P1 C12 C13 115.4(2) yes
P1 C12 C14 107.12(18) yes
C13 C12 C14 109.1(2) yes
P1 C12 C15 106.44(19) yes
C13 C12 C15 110.2(2) yes
C14 C12 C15 108.3(2) yes
C12 C13 H131 107.4 no
C12 C13 H132 111.2 no
H131 C13 H132 109.9 no
C12 C13 H133 109.9 no
H131 C13 H133 108.7 no
H132 C13 H133 109.7 no
C12 C14 H141 111.5 no
C12 C14 H142 109.5 no
H141 C14 H142 108.5 no
C12 C14 H143 108.3 no
H141 C14 H143 109.8 no
H142 C14 H143 109.2 no
C12 C15 H151 109.1 no
C12 C15 H152 112.4 no
H151 C15 H152 108.3 no
C12 C15 H153 111.4 no
H151 C15 H153 109.2 no
H152 C15 H153 106.4 no
N2 C16 C17 112.8(2) yes
N2 C16 C18 112.1(2) yes
C17 C16 C18 112.5(2) yes
N2 C16 H161 105.5 no
C17 C16 H161 106.2 no
C18 C16 H161 107.1 no
C16 C17 H171 110.2 no
C16 C17 H172 109.2 no
H171 C17 H172 108.8 no
C16 C17 H173 110.9 no
H171 C17 H173 110.9 no
H172 C17 H173 106.8 no
C16 C18 H181 112.1 no
C16 C18 H182 111.4 no
H181 C18 H182 107.2 no
C16 C18 H183 110.5 no
H181 C18 H183 108.1 no
H182 C18 H183 107.3 no
N2 C19 C20 112.9(2) yes
N2 C19 C21 112.5(2) yes
C20 C19 C21 112.9(3) yes
N2 C19 H191 105.6 no
C20 C19 H191 105.1 no
C21 C19 H191 107.1 no
C19 C20 H201 110.6 no
C19 C20 H202 110.9 no
H201 C20 H202 108.8 no
C19 C20 H203 111.3 no
H201 C20 H203 106.7 no
H202 C20 H203 108.5 no
C19 C21 H211 111.2 no
C19 C21 H212 111.7 no
H211 C21 H212 106.7 no
C19 C21 H213 109.9 no
H211 C21 H213 108.9 no
H212 C21 H213 108.3 no
C4 C22 F3 111.7(3) yes
C4 C22 F1 112.9(2) yes
F3 C22 F1 107.0(3) yes
C4 C22 F2 112.5(3) yes
F3 C22 F2 106.0(3) yes
F1 C22 F2 106.3(3) yes
N3 C23 C24 179.7(5) yes
C23 C24 H241 111.1 no
C23 C24 H242 109.4 no
H241 C24 H242 106.7 no
C23 C24 H243 110.3 no
H241 C24 H243 109.1 no
H242 C24 H243 110.3 no
N4 C25 C26 178.3(4) yes
C25 C26 H261 113.3 no
C25 C26 H262 109.7 no
H261 C26 H262 108.1 no
C25 C26 H263 111.1 no
H261 C26 H263 107.2 no
H262 C26 H263 107.1 no
N5 C27 C28 179.2(4) yes
C27 C28 H281 107.4 no
C27 C28 H282 108.6 no
H281 C28 H282 112.5 no
C27 C28 H283 108.9 no
H281 C28 H283 110.4 no
H282 C28 H283 108.9 no

loop_
_geom_bond_atom_site_label_1
_geom_bond_atom_site_label_2
_geom_bond_distance
_geom_bond_publ_flag
Pd1 Cl1 2.3565(7) yes
Pd1 Cl2 2.4049(7) yes
Pd1 P1 2.1940(7) yes
Pd1 C1 2.059(3) yes
P1 N1 1.721(2) yes
P1 C8 1.854(3) yes
P1 C12 1.873(3) yes
F1 C22 1.331(4) yes
F2 C22 1.331(4) yes
F3 C22 1.336(4) yes
N1 C1 1.394(3) yes
N1 C7 1.452(3) yes
N2 C1 1.316(3) yes
N2 C16 1.509(3) yes
N2 C19 1.499(3) yes
N3 C23 1.131(5) yes
N4 C25 1.131(5) yes
N5 C27 1.136(5) yes
C2 C3 1.379(4) yes
C2 C7 1.389(4) yes
C2 H21 0.954 no
C3 C4 1.393(4) yes
C3 H31 0.955 no
C4 C5 1.385(4) yes
C4 C22 1.501(4) yes
C5 C6 1.387(4) yes
C5 H51 0.948 no
C6 C7 1.389(4) yes
C6 H61 0.954 no
C8 C9 1.546(4) yes
C8 C10 1.541(4) yes
C8 C11 1.548(4) yes
C9 H91 0.959 no
C9 H92 0.960 no
C9 H93 0.964 no
C10 H101 0.967 no
C10 H102 0.964 no
C10 H103 0.983 no
C11 H111 0.967 no
C11 H112 0.971 no
C11 H113 0.976 no
C12 C13 1.534(4) yes
C12 C14 1.548(4) yes
C12 C15 1.539(4) yes
C13 H131 0.954 no
C13 H132 0.980 no
C13 H133 0.965 no
C14 H141 0.960 no
C14 H142 0.989 no
C14 H143 0.962 no
C15 H151 0.956 no
C15 H152 0.965 no
C15 H153 0.979 no
C16 C17 1.533(4) yes
C16 C18 1.516(4) yes
C16 H161 0.988 no
C17 H171 0.970 no
C17 H172 0.968 no
C17 H173 0.956 no
C18 H181 0.974 no
C18 H182 0.969 no
C18 H183 0.961 no
C19 C20 1.519(4) yes
C19 C21 1.519(4) yes
C19 H191 0.982 no
C20 H201 0.972 no
C20 H202 0.948 no
C20 H203 0.967 no
C21 H211 0.979 no
C21 H212 0.955 no
C21 H213 0.960 no
C23 C24 1.445(6) yes
C24 H241 0.981 no
C24 H242 0.975 no
C24 H243 0.948 no
C25 C26 1.450(6) yes
C26 H261 0.957 no
C26 H262 0.970 no
C26 H263 0.968 no
C27 C28 1.450(5) yes
C28 H281 0.964 no
C28 H282 0.969 no
C28 H283 0.983 no

loop_
_geom_hbond_atom_site_label_D
_geom_hbond_atom_site_label_H
_geom_hbond_atom_site_label_A
_geom_hbond_site_symmetry_A
_geom_hbond_angle_DHA
_geom_hbond_distance_DH
_geom_hbond_distance_HA
_geom_hbond_distance_DA
_geom_hbond_publ_flag
C2 H21 N3 . 159.0(2) 0.954 2.566 3.474(4) yes
C10 H103 C7 . 123.77(19) 0.983 2.590 3.241(4) yes
C16 H161 C7 . 128.40(18) 0.988 2.265 2.981(4) yes
C24 H242 N5 1_655 162.4(2) 0.975 2.415 3.357(4) yes
C28 H281 N4 3_555 173.1(3) 0.964 2.474 3.432(4) yes
